data_1556440
loop_
_publ_author_name
'Muller, I.'
'Schneider, C.'
'Pietzonka, C.'
'Kraus, F.'
'Werncke, C.G.'

_publ_section_title
;
 Reduction of 2,2'-Bipyridine by Quasi-Linear 3d-Metal(I) Silylamides-A
 Structural and Spectroscopic Study
;
_journal_name_full Inorganics
_journal_page_first 117
_journal_paper_doi 10.3390/inorganics7100117
_journal_volume 7
_journal_year 2019
_chemical_formula_moiety 'C22 H44 Fe N4 Si4, 2(C10 H20 K0.5 O4)'
_chemical_formula_sum 'C42 H84 Fe K N4 O8 Si4'
_chemical_formula_weight 980.44
_space_group_crystal_system triclinic
_space_group_IT_number 2
_space_group_name_Hall '-P 1'
_space_group_name_H-M_alt 'P -1'
_atom_sites_solution_hydrogens geom
_cell_angle_alpha 77.5970(10)
_cell_angle_beta 80.062(2)
_cell_angle_gamma 83.452(2)
_cell_formula_units_Z 2
_cell_length_a 10.8613(5)
_cell_length_b 13.2627(6)
_cell_length_c 19.8669(9)
_cell_measurement_reflns_used 9922
_cell_measurement_temperature 100.0
_cell_measurement_theta_max 27.4988
_cell_measurement_theta_min 2.3440
_cell_volume 2744.3(2)
_computing_molecular_graphics 'Olex2 (Dolomanov et al., 2009)'
_computing_publication_material 'Olex2 (Dolomanov et al., 2009)'
_computing_structure_refinement 'XL (Sheldrick, 2008)'
_diffrn_ambient_temperature 100.0
_diffrn_detector 'Bruker APEX2 area detector'
_diffrn_detector_area_resol_mean 7.9
_diffrn_detector_type 'CCD area detector'
_diffrn_measured_fraction_theta_full 0.999
_diffrn_measured_fraction_theta_max 0.998
_diffrn_measurement_device 'three-circle diffractometer'
_diffrn_measurement_device_type 'Bruker Quest D8'
_diffrn_measurement_method '\w and \f scans'
_diffrn_radiation_monochromator 'mirror optics'
_diffrn_radiation_probe x-ray
_diffrn_radiation_type MoK\a
_diffrn_radiation_wavelength 0.71073
_diffrn_reflns_av_R_equivalents 0.0332
_diffrn_reflns_av_unetI/netI 0.0201
_diffrn_reflns_Laue_measured_fraction_full 0.999
_diffrn_reflns_Laue_measured_fraction_max 0.998
_diffrn_reflns_limit_h_max 14
_diffrn_reflns_limit_h_min -14
_diffrn_reflns_limit_k_max 17
_diffrn_reflns_limit_k_min -17
_diffrn_reflns_limit_l_max 25
_diffrn_reflns_limit_l_min -25
_diffrn_reflns_number 103782
_diffrn_reflns_point_group_measured_fraction_full 0.999
_diffrn_reflns_point_group_measured_fraction_max 0.998
_diffrn_reflns_theta_full 25.242
_diffrn_reflns_theta_max 27.562
_diffrn_reflns_theta_min 2.323
_diffrn_source 'microfocus sealed X-ray tube'
_diffrn_source_type 'Incoatec I\ms'
_exptl_absorpt_coefficient_mu 0.485
_exptl_absorpt_correction_T_max 0.95
_exptl_absorpt_correction_T_min 0.90
_exptl_absorpt_correction_type multi-scan
_exptl_absorpt_process_details
'ADABS-2016/2 (Bruker,2016/2) was used for absorption correction. wR2(int) was 0.1663 before and 0.0332 after correction. The Ratio of minimum to maximum transmission is 0.950. The \l/2 correction factor is Not present.'
_exptl_crystal_colour 'clear dark green'
_exptl_crystal_colour_lustre clear
_exptl_crystal_colour_modifier dark
_exptl_crystal_colour_primary green
_exptl_crystal_density_diffrn 1.187
_exptl_crystal_description prism
_exptl_crystal_F_000 1058
_exptl_crystal_size_max 0.21
_exptl_crystal_size_mid 0.2
_exptl_crystal_size_min 0.11
_refine_diff_density_max 0.340
_refine_diff_density_min -0.260
_refine_diff_density_rms 0.045
_refine_ls_extinction_coef .
_refine_ls_extinction_method none
_refine_ls_goodness_of_fit_ref 1.060
_refine_ls_hydrogen_treatment constr
_refine_ls_matrix_type full
_refine_ls_number_parameters 648
_refine_ls_number_reflns 12642
_refine_ls_number_restraints 560
_refine_ls_restrained_S_all 1.048
_refine_ls_R_factor_all 0.0384
_refine_ls_R_factor_gt 0.0280
_refine_ls_shift/su_max 0.001
_refine_ls_shift/su_mean 0.000
_refine_ls_structure_factor_coef Fsqd
_refine_ls_weighting_details 'w=1/[\s^2^(Fo^2^)+(0.0266P)^2^+1.2231P] where P=(Fo^2^+2Fc^2^)/3'
_refine_ls_weighting_scheme calc
_refine_ls_wR_factor_gt 0.0634
_refine_ls_wR_factor_ref 0.0675
_reflns_Friedel_coverage 0.000
_reflns_Friedel_fraction_full .
_reflns_Friedel_fraction_max .
_reflns_number_gt 10773
_reflns_number_total 12642
_reflns_threshold_expression 'I > 2\s(I)'
_cod_data_source_file K_18c6_Fe3.cif
_cod_data_source_block k(18c6)fe7
_cod_database_code 1556440
_shelx_space_group_comment
;
The symmetry employed for this shelxl refinement is uniquely defined
by the following loop, which should always be used as a source of
symmetry information in preference to the above space-group names.
They are only intended as comments.
;
_shelx_estimated_absorpt_t_max 0.949
_shelx_estimated_absorpt_t_min 0.905
_olex2_refinement_description
;
1. Fixed Uiso
 At 1.2 times of:
  All C(H) groups, All C(H,H) groups
 At 1.5 times of:
  All C(H,H,H) groups
2. Uiso/Uaniso restraints and constraints
O1S \\sim C2S \\sim C3S \\sim C4S \\sim C5S \\sim O1SA \\sim C2SA \\sim C3SA
\\sim C4SA \\sim C5SA: within 2A with sigma of 0.04 and sigma for terminal
atoms of 0.08
O1S' \\sim C2S' \\sim C3S' \\sim C4S' \\sim C5S' \\sim O1SB \\sim C2SB \\sim
C3SB \\sim C4SB \\sim C5SB: within 2A with sigma of 0.04 and sigma for terminal
atoms of 0.08
Uanis(O1S) \\sim Ueq, Uanis(C2S) \\sim Ueq, Uanis(C3S) \\sim Ueq, Uanis(C4S)
\\sim Ueq, Uanis(C5S) \\sim Ueq, Uanis(O1SA) \\sim Ueq, Uanis(C2SA) \\sim Ueq,
Uanis(C3SA) \\sim Ueq, Uanis(C4SA) \\sim Ueq, Uanis(C5SA) \\sim Ueq: with sigma
of 0.1 and sigma for terminal atoms of 0.2
Uanis(O1S') \\sim Ueq, Uanis(C2S') \\sim Ueq, Uanis(C3S') \\sim Ueq,
Uanis(C4S') \\sim Ueq, Uanis(C5S') \\sim Ueq, Uanis(O1SB) \\sim Ueq,
Uanis(C2SB) \\sim Ueq, Uanis(C3SB) \\sim Ueq, Uanis(C4SB) \\sim Ueq,
Uanis(C5SB) \\sim Ueq: with sigma of 0.1 and sigma for terminal atoms of 0.2
3. Rigid body (RIGU) restrains
 O1S, C2S, C3S, C4S, C5S, O1SA, C2SA, C3SA, C4SA, C5SA
 with sigma for 1-2 distances of 0.004 and sigma for 1-3 distances of 0.004
 O1S', C2S', C3S', C4S', C5S', O1SB, C2SB, C3SB, C4SB, C5SB
 with sigma for 1-2 distances of 0.004 and sigma for 1-3 distances of 0.004
4. Same fragment restrains
{O1SA, C2SA, C3SA, C4SA, C5SA} sigma for 1-2: 0.02, 1-3: 0.04
as
{O1S, C2S, C3S, C4S, C5S}
{O1SB, C2SB, C3SB, C4SB, C5SB} sigma for 1-2: 0.02, 1-3: 0.04
as
{O1S', C2S', C3S', C4S', C5S'}
5. Others
 Sof(O1SA)=Sof(C2SA)=Sof(H2SG)=Sof(H2SH)=Sof(C3SA)=Sof(H3SG)=Sof(H3SH)=
 Sof(C4SA)=Sof(H4SG)=Sof(H4SH)=Sof(C5SA)=Sof(H5SG)=Sof(H5SH)=1-FVAR(1)
 Sof(O1S)=Sof(C2S)=Sof(H2SE)=Sof(H2SF)=Sof(C3S)=Sof(H3SE)=Sof(H3SF)=Sof(C4S)=
 Sof(H4SE)=Sof(H4SF)=Sof(C5S)=Sof(H5SE)=Sof(H5SF)=FVAR(1)
 Sof(O1SB)=Sof(C2SB)=Sof(H2SC)=Sof(H2SD)=Sof(C3SB)=Sof(H3SC)=Sof(H3SD)=
 Sof(C4SB)=Sof(H4SC)=Sof(H4SD)=Sof(C5SB)=Sof(H5SC)=Sof(H5SD)=1-FVAR(2)
 Sof(O1S')=Sof(C2S')=Sof(H2SA)=Sof(H2SB)=Sof(C3S')=Sof(H3SA)=Sof(H3SB)=
 Sof(C4S')=Sof(H4SA)=Sof(H4SB)=Sof(C5S')=Sof(H5SA)=Sof(H5SB)=FVAR(2)
6.a Secondary CH2 refined with riding coordinates:
 C2C(H2CA,H2CB), C3C(H3CA,H3CB), C5C(H5CA,H5CB), C6C(H6CA,H6CB), C8C(H8CA,
 H8CB), C9C(H9CA,H9CB), C2K(H2KA,H2KB), C3K(H3KA,H3KB), C5K(H5KA,H5KB),
 C6K(H6KA,H6KB), C8K(H8KA,H8KB), C9K(H9KA,H9KB), C2S(H2SE,H2SF), C3S(H3SE,H3SF),
  C4S(H4SE,H4SF), C5S(H5SE,H5SF), C2SA(H2SG,H2SH), C3SA(H3SG,H3SH), C4SA(H4SG,
 H4SH), C5SA(H5SG,H5SH), C2S'(H2SA,H2SB), C3S'(H3SA,H3SB), C4S'(H4SA,H4SB),
 C5S'(H5SA,H5SB), C2SB(H2SC,H2SD), C3SB(H3SC,H3SD), C4SB(H4SC,H4SD), C5SB(H5SC,
 H5SD)
6.b Aromatic/amide H refined with riding coordinates:
 C1(H1), C2(H2), C3(H3), C4(H4), C7(H7), C8(H8), C9(H9), C10(H10)
6.c Idealised Me refined as rotating group:
 C11(H11A,H11B,H11C), C12(H12A,H12B,H12C), C13(H13A,H13B,H13C), C21(H21A,H21B,
 H21C), C22(H22A,H22B,H22C), C23(H23A,H23B,H23C), C31(H31A,H31B,H31C), C32(H32A,
 H32B,H32C), C33(H33A,H33B,H33C), C41(H41A,H41B,H41C), C42(H42A,H42B,H42C),
 C43(H43A,H43B,H43C)
;
_olex2_submission_special_instructions 'No special instructions were received'

loop_
_space_group_symop_operation_xyz
'x, y, z'
'-x, -y, -z'

loop_
_atom_site_label
_atom_site_type_symbol
_atom_site_fract_x
_atom_site_fract_y
_atom_site_fract_z
_atom_site_U_iso_or_equiv
_atom_site_adp_type
_atom_site_occupancy
_atom_site_site_symmetry_order
_atom_site_calc_flag
_atom_site_refinement_flags_posn
_atom_site_refinement_flags_adp
_atom_site_refinement_flags_occupancy
_atom_site_disorder_assembly
_atom_site_disorder_group
Fe1 Fe 0.50351(2) 0.44923(2) 0.23693(2) 0.01315(5) Uani 1 1 d . . . . .
N1 N 0.61064(10) 0.42728(8) 0.31697(5) 0.0158(2) Uani 1 1 d . . . . .
N2 N 0.68347(10) 0.47056(8) 0.18340(5) 0.0159(2) Uani 1 1 d . . . . .
N3 N 0.45961(10) 0.32859(8) 0.20145(5) 0.0152(2) Uani 1 1 d . . . . .
N4 N 0.38613(10) 0.57075(8) 0.25841(5) 0.0154(2) Uani 1 1 d . . . . .
C1 C 0.56430(12) 0.41581(10) 0.38596(7) 0.0192(3) Uani 1 1 d . . . . .
H1 H 0.4777 0.4055 0.3999 0.023 Uiso 1 1 calc R . . . .
C2 C 0.63384(13) 0.41814(11) 0.43683(7) 0.0232(3) Uani 1 1 d . . . . .
H2 H 0.5964 0.4095 0.4844 0.028 Uiso 1 1 calc R . . . .
C3 C 0.76282(13) 0.43377(11) 0.41675(7) 0.0244(3) Uani 1 1 d . . . . .
H3 H 0.8141 0.4349 0.4507 0.029 Uiso 1 1 calc R . . . .
C4 C 0.81240(12) 0.44716(10) 0.34764(7) 0.0205(3) Uani 1 1 d . . . . .
H4 H 0.8987 0.4583 0.3335 0.025 Uiso 1 1 calc R . . . .
C5 C 0.73624(11) 0.44454(10) 0.29692(7) 0.0162(2) Uani 1 1 d . . . . .
C6 C 0.77791(12) 0.46141(10) 0.22362(7) 0.0164(2) Uani 1 1 d . . . . .
C7 C 0.90462(12) 0.46546(11) 0.19183(7) 0.0225(3) Uani 1 1 d . . . . .
H7 H 0.9687 0.4597 0.2198 0.027 Uiso 1 1 calc R . . . .
C8 C 0.93547(13) 0.47754(12) 0.12113(8) 0.0259(3) Uani 1 1 d . . . . .
H8 H 1.0205 0.4804 0.0996 0.031 Uiso 1 1 calc R . . . .
C9 C 0.83850(13) 0.48572(11) 0.08034(7) 0.0234(3) Uani 1 1 d . . . . .
H9 H 0.8572 0.4939 0.0311 0.028 Uiso 1 1 calc R . . . .
C10 C 0.71742(12) 0.48160(10) 0.11357(7) 0.0184(3) Uani 1 1 d . . . . .
H10 H 0.6530 0.4868 0.0859 0.022 Uiso 1 1 calc R . . . .
Si1 Si 0.53082(3) 0.21126(3) 0.23384(2) 0.01666(7) Uani 1 1 d . . . . .
C11 C 0.48447(13) 0.17228(11) 0.33094(7) 0.0223(3) Uani 1 1 d . . . . .
H11A H 0.5263 0.1043 0.3476 0.033 Uiso 1 1 calc GR . . . .
H11B H 0.3934 0.1687 0.3420 0.033 Uiso 1 1 calc GR . . . .
H11C H 0.5095 0.2236 0.3538 0.033 Uiso 1 1 calc GR . . . .
C12 C 0.70667(13) 0.20912(11) 0.21747(8) 0.0244(3) Uani 1 1 d . . . . .
H12A H 0.7427 0.1398 0.2364 0.037 Uiso 1 1 calc GR . . . .
H12B H 0.7333 0.2598 0.2403 0.037 Uiso 1 1 calc GR . . . .
H12C H 0.7357 0.2267 0.1672 0.037 Uiso 1 1 calc GR . . . .
C13 C 0.49561(14) 0.10075(11) 0.19552(8) 0.0262(3) Uani 1 1 d . . . . .
H13A H 0.5234 0.0347 0.2238 0.039 Uiso 1 1 calc GR . . . .
H13B H 0.5401 0.1070 0.1477 0.039 Uiso 1 1 calc GR . . . .
H13C H 0.4052 0.1033 0.1953 0.039 Uiso 1 1 calc GR . . . .
Si2 Si 0.38225(3) 0.35521(3) 0.13158(2) 0.01586(7) Uani 1 1 d . . . . .
C21 C 0.47840(13) 0.31780(11) 0.05087(7) 0.0232(3) Uani 1 1 d . . . . .
H21A H 0.4304 0.3384 0.0119 0.035 Uiso 1 1 calc GR . . . .
H21B H 0.4986 0.2427 0.0594 0.035 Uiso 1 1 calc GR . . . .
H21C H 0.5562 0.3529 0.0393 0.035 Uiso 1 1 calc GR . . . .
C22 C 0.23101(13) 0.29028(12) 0.14717(7) 0.0247(3) Uani 1 1 d . . . . .
H22A H 0.1819 0.3211 0.1098 0.037 Uiso 1 1 calc GR . . . .
H22B H 0.1827 0.3000 0.1921 0.037 Uiso 1 1 calc GR . . . .
H22C H 0.2500 0.2161 0.1478 0.037 Uiso 1 1 calc GR . . . .
C23 C 0.33566(14) 0.49707(11) 0.10583(7) 0.0250(3) Uani 1 1 d . . . . .
H23A H 0.2983 0.5100 0.0630 0.037 Uiso 1 1 calc GR . . . .
H23B H 0.4099 0.5361 0.0978 0.037 Uiso 1 1 calc GR . . . .
H23C H 0.2744 0.5193 0.1432 0.037 Uiso 1 1 calc GR . . . .
Si3 Si 0.45030(3) 0.68554(3) 0.24825(2) 0.01827(8) Uani 1 1 d . . . . .
C31 C 0.53899(15) 0.69215(12) 0.32061(9) 0.0331(4) Uani 1 1 d . . . . .
H31A H 0.5673 0.7617 0.3136 0.050 Uiso 1 1 calc GR . . . .
H31B H 0.6118 0.6412 0.3203 0.050 Uiso 1 1 calc GR . . . .
H31C H 0.4840 0.6769 0.3655 0.050 Uiso 1 1 calc GR . . . .
C32 C 0.56115(16) 0.71764(12) 0.16457(9) 0.0355(4) Uani 1 1 d . . . . .
H32A H 0.5820 0.7895 0.1573 0.053 Uiso 1 1 calc GR . . . .
H32B H 0.5214 0.7089 0.1257 0.053 Uiso 1 1 calc GR . . . .
H32C H 0.6379 0.6712 0.1670 0.053 Uiso 1 1 calc GR . . . .
C33 C 0.32999(13) 0.80035(10) 0.24555(7) 0.0235(3) Uani 1 1 d . . . . .
H33A H 0.3723 0.8639 0.2392 0.035 Uiso 1 1 calc GR . . . .
H33B H 0.2714 0.7920 0.2894 0.035 Uiso 1 1 calc GR . . . .
H33C H 0.2838 0.8048 0.2067 0.035 Uiso 1 1 calc GR . . . .
Si4 Si 0.24238(3) 0.54756(3) 0.30571(2) 0.01627(7) Uani 1 1 d . . . . .
C41 C 0.22337(14) 0.57811(12) 0.39558(7) 0.0259(3) Uani 1 1 d . . . . .
H41A H 0.1402 0.5610 0.4209 0.039 Uiso 1 1 calc GR . . . .
H41B H 0.2320 0.6520 0.3915 0.039 Uiso 1 1 calc GR . . . .
H41C H 0.2880 0.5372 0.4210 0.039 Uiso 1 1 calc GR . . . .
C42 C 0.21043(13) 0.40746(11) 0.32132(7) 0.0229(3) Uani 1 1 d . . . . .
H42A H 0.1296 0.3968 0.3515 0.034 Uiso 1 1 calc GR . . . .
H42B H 0.2771 0.3644 0.3439 0.034 Uiso 1 1 calc GR . . . .
H42C H 0.2079 0.3882 0.2767 0.034 Uiso 1 1 calc GR . . . .
C43 C 0.10846(13) 0.62365(11) 0.26338(8) 0.0261(3) Uani 1 1 d . . . . .
H43A H 0.0288 0.6063 0.2930 0.039 Uiso 1 1 calc GR . . . .
H43B H 0.1100 0.6062 0.2177 0.039 Uiso 1 1 calc GR . . . .
H43C H 0.1171 0.6979 0.2574 0.039 Uiso 1 1 calc GR . . . .
K1 K 0.0000 0.0000 0.5000 0.02016(9) Uani 1 2 d S T P . .
O1C O -0.18749(9) 0.88663(8) -0.02095(5) 0.0257(2) Uani 1 1 d . . . . .
C2C C -0.17585(14) 0.77974(11) 0.01090(8) 0.0278(3) Uani 1 1 d . . . . .
H2CA H -0.2330 0.7412 -0.0061 0.033 Uiso 1 1 calc R . . . .
H2CB H -0.1983 0.7711 0.0622 0.033 Uiso 1 1 calc R . . . .
C3C C -0.04252(14) 0.73904(11) -0.00765(8) 0.0283(3) Uani 1 1 d . . . . .
H3CA H -0.0336 0.6630 0.0088 0.034 Uiso 1 1 calc R . . . .
H3CB H -0.0172 0.7545 -0.0589 0.034 Uiso 1 1 calc R . . . .
O4C O 0.03474(9) 0.78763(7) 0.02479(5) 0.0241(2) Uani 1 1 d . . . . .
C5C C 0.16141(15) 0.74432(12) 0.01729(9) 0.0316(3) Uani 1 1 d . . . . .
H5CA H 0.1977 0.7539 -0.0327 0.038 Uiso 1 1 calc R . . . .
H5CB H 0.1650 0.6692 0.0375 0.038 Uiso 1 1 calc R . . . .
C6C C 0.23421(14) 0.79814(11) 0.05456(8) 0.0287(3) Uani 1 1 d . . . . .
H6CA H 0.1909 0.7973 0.1028 0.034 Uiso 1 1 calc R . . . .
H6CB H 0.3188 0.7621 0.0569 0.034 Uiso 1 1 calc R . . . .
O7C O 0.24435(9) 0.90253(8) 0.01747(5) 0.0253(2) Uani 1 1 d . . . . .
C8C C 0.31466(13) 0.95805(12) 0.04921(8) 0.0296(3) Uani 1 1 d . . . . .
H8CA H 0.4021 0.9269 0.0475 0.035 Uiso 1 1 calc R . . . .
H8CB H 0.2776 0.9550 0.0987 0.035 Uiso 1 1 calc R . . . .
C9C C 0.31273(13) 1.06833(13) 0.01058(9) 0.0309(3) Uani 1 1 d . . . . .
H9CA H 0.3689 1.1069 0.0283 0.037 Uiso 1 1 calc R . . . .
H9CB H 0.3422 1.0711 -0.0398 0.037 Uiso 1 1 calc R . . . .
K2 K 0.0000 1.0000 0.0000 0.02297(9) Uani 1 2 d S T P . .
O1K O -0.19711(9) 0.14604(8) 0.46008(5) 0.0235(2) Uani 1 1 d . . . . .
C2K C -0.19822(13) 0.17091(11) 0.38678(7) 0.0247(3) Uani 1 1 d . . . . .
H2KA H -0.2574 0.2322 0.3750 0.030 Uiso 1 1 calc R . . . .
H2KB H -0.2257 0.1121 0.3713 0.030 Uiso 1 1 calc R . . . .
C3K C -0.06806(13) 0.19327(11) 0.35095(8) 0.0240(3) Uani 1 1 d . . . . .
H3KA H -0.0684 0.2198 0.3004 0.029 Uiso 1 1 calc R . . . .
H3KB H -0.0369 0.2466 0.3704 0.029 Uiso 1 1 calc R . . . .
O4K O 0.01145(9) 0.09980(7) 0.36159(5) 0.0212(2) Uani 1 1 d . . . . .
C5K C 0.13540(13) 0.11436(11) 0.32633(8) 0.0272(3) Uani 1 1 d . . . . .
H5KA H 0.1713 0.1676 0.3436 0.033 Uiso 1 1 calc R . . . .
H5KB H 0.1344 0.1384 0.2757 0.033 Uiso 1 1 calc R . . . .
C6K C 0.21394(14) 0.01363(11) 0.33933(7) 0.0252(3) Uani 1 1 d . . . . .
H6KA H 0.1725 -0.0416 0.3275 0.030 Uiso 1 1 calc R . . . .
H6KB H 0.2969 0.0198 0.3096 0.030 Uiso 1 1 calc R . . . .
O7K O 0.22945(9) -0.01227(7) 0.41089(5) 0.0221(2) Uani 1 1 d . . . . .
C8K C 0.30860(14) -0.10524(11) 0.42574(8) 0.0279(3) Uani 1 1 d . . . . .
H8KA H 0.3928 -0.0967 0.3977 0.033 Uiso 1 1 calc R . . . .
H8KB H 0.2728 -0.1633 0.4138 0.033 Uiso 1 1 calc R . . . .
C9K C 0.31853(13) -0.12781(12) 0.50179(8) 0.0285(3) Uani 1 1 d . . . . .
H9KA H 0.3774 -0.1895 0.5130 0.034 Uiso 1 1 calc R . . . .
H9KB H 0.3504 -0.0683 0.5143 0.034 Uiso 1 1 calc R . . . .
O1S O -0.0724(9) 0.9849(11) 0.1390(5) 0.065(2) Uani 0.299(12) 1 d D U . A 1
C2S C -0.1683(12) 0.9194(14) 0.1682(5) 0.069(3) Uani 0.299(12) 1 d D U . A 1
H2SE H -0.1538 0.8553 0.1490 0.083 Uiso 0.299(12) 1 calc R . . A 1
H2SF H -0.2506 0.9544 0.1583 0.083 Uiso 0.299(12) 1 calc R . . A 1
C3S C -0.1645(13) 0.8941(11) 0.2474(6) 0.042(3) Uani 0.299(12) 1 d D U . A 1
H3SE H -0.2355 0.9311 0.2731 0.051 Uiso 0.299(12) 1 calc R . . A 1
H3SF H -0.1650 0.8188 0.2665 0.051 Uiso 0.299(12) 1 calc R . . A 1
C4S C -0.0388(17) 0.9346(18) 0.2500(9) 0.055(4) Uani 0.299(12) 1 d D U . A 1
H4SE H -0.0455 0.9666 0.2912 0.066 Uiso 0.299(12) 1 calc R . . A 1
H4SF H 0.0276 0.8768 0.2533 0.066 Uiso 0.299(12) 1 calc R . . A 1
C5S C -0.007(2) 1.0119(16) 0.1856(9) 0.051(3) Uani 0.299(12) 1 d D U . A 1
H5SE H -0.0355 1.0829 0.1930 0.061 Uiso 0.299(12) 1 calc R . . A 1
H5SF H 0.0839 1.0079 0.1688 0.061 Uiso 0.299(12) 1 calc R . . A 1
O1SA O -0.0322(5) 0.9489(3) 0.14285(16) 0.0467(10) Uani 0.701(12) 1 d D U . A 2
C2SA C -0.1247(5) 0.8749(4) 0.17233(18) 0.0459(11) Uani 0.701(12) 1 d D U . A 2
H2SG H -0.0865 0.8035 0.1722 0.055 Uiso 0.701(12) 1 calc R . . A 2
H2SH H -0.1947 0.8877 0.1448 0.055 Uiso 0.701(12) 1 calc R . . A 2
C3SA C -0.1716(7) 0.8882(6) 0.2451(3) 0.0580(18) Uani 0.701(12) 1 d D U . A 2
H3SG H -0.1962 0.8221 0.2758 0.070 Uiso 0.701(12) 1 calc R . . A 2
H3SH H -0.2439 0.9408 0.2469 0.070 Uiso 0.701(12) 1 calc R . . A 2
C4SA C -0.0576(7) 0.9247(7) 0.2655(3) 0.0384(11) Uani 0.701(12) 1 d D U . A 2
H4SG H -0.0824 0.9653 0.3028 0.046 Uiso 0.701(12) 1 calc R . . A 2
H4SH H 0.0021 0.8656 0.2811 0.046 Uiso 0.701(12) 1 calc R . . A 2
C5SA C -0.0034(7) 0.9906(6) 0.1985(3) 0.0369(12) Uani 0.701(12) 1 d D U . A 2
H5SG H -0.0402 1.0630 0.1955 0.044 Uiso 0.701(12) 1 calc R . . A 2
H5SH H 0.0885 0.9901 0.1958 0.044 Uiso 0.701(12) 1 calc R . . A 2
O1S' O 0.1133(11) 0.1633(10) 0.5141(8) 0.046(3) Uani 0.367(16) 1 d D U . B 1
C2S' C 0.2371(11) 0.1625(9) 0.5328(7) 0.036(2) Uani 0.367(16) 1 d D U . B 1
H2SA H 0.3031 0.1391 0.4971 0.043 Uiso 0.367(16) 1 calc R . . B 1
H2SB H 0.2438 0.1164 0.5785 0.043 Uiso 0.367(16) 1 calc R . . B 1
C3S' C 0.2489(13) 0.2747(12) 0.5359(13) 0.058(4) Uani 0.367(16) 1 d D U . B 1
H3SA H 0.3082 0.3074 0.4956 0.070 Uiso 0.367(16) 1 calc R . . B 1
H3SB H 0.2789 0.2788 0.5795 0.070 Uiso 0.367(16) 1 calc R . . B 1
C4S' C 0.1170(10) 0.3280(8) 0.5338(8) 0.058(3) Uani 0.367(16) 1 d D U . B 1
H4SA H 0.0878 0.3591 0.5754 0.069 Uiso 0.367(16) 1 calc R . . B 1
H4SB H 0.1149 0.3831 0.4914 0.069 Uiso 0.367(16) 1 calc R . . B 1
C5S' C 0.0427(11) 0.2487(11) 0.5329(10) 0.056(3) Uani 0.367(16) 1 d D U . B 1
H5SA H -0.0065 0.2279 0.5798 0.067 Uiso 0.367(16) 1 calc R . . B 1
H5SB H -0.0172 0.2751 0.4996 0.067 Uiso 0.367(16) 1 calc R . . B 1
O1SB O 0.1182(7) 0.1517(6) 0.5353(4) 0.0466(14) Uani 0.633(16) 1 d D U . B 2
C2SB C 0.2500(8) 0.1662(8) 0.5251(6) 0.072(3) Uani 0.633(16) 1 d D U . B 2
H2SC H 0.2923 0.1463 0.4810 0.086 Uiso 0.633(16) 1 calc R . . B 2
H2SD H 0.2895 0.1230 0.5641 0.086 Uiso 0.633(16) 1 calc R . . B 2
C3SB C 0.2606(7) 0.2777(7) 0.5222(7) 0.0515(17) Uani 0.633(16) 1 d D U . B 2
H3SC H 0.2739 0.3166 0.4734 0.062 Uiso 0.633(16) 1 calc R . . B 2
H3SD H 0.3304 0.2874 0.5458 0.062 Uiso 0.633(16) 1 calc R . . B 2
C4SB C 0.1343(7) 0.3120(5) 0.5610(5) 0.0577(16) Uani 0.633(16) 1 d D U . B 2
H4SC H 0.1386 0.3054 0.6112 0.069 Uiso 0.633(16) 1 calc R . . B 2
H4SD H 0.1086 0.3849 0.5413 0.069 Uiso 0.633(16) 1 calc R . . B 2
C5SB C 0.0455(7) 0.2419(7) 0.5511(5) 0.0494(17) Uani 0.633(16) 1 d D U . B 2
H5SC H -0.0156 0.2239 0.5941 0.059 Uiso 0.633(16) 1 calc R . . B 2
H5SD H -0.0010 0.2754 0.5124 0.059 Uiso 0.633(16) 1 calc R . . B 2

loop_
_atom_site_aniso_label
_atom_site_aniso_U_11
_atom_site_aniso_U_22
_atom_site_aniso_U_33
_atom_site_aniso_U_23
_atom_site_aniso_U_13
_atom_site_aniso_U_12
Fe1 0.01289(8) 0.01423(9) 0.01310(9) -0.00329(7) -0.00361(6) -0.00077(6)
N1 0.0155(5) 0.0171(5) 0.0151(5) -0.0029(4) -0.0040(4) -0.0002(4)
N2 0.0168(5) 0.0153(5) 0.0159(5) -0.0027(4) -0.0038(4) -0.0016(4)
N3 0.0162(5) 0.0152(5) 0.0154(5) -0.0030(4) -0.0059(4) -0.0007(4)
N4 0.0154(5) 0.0154(5) 0.0161(5) -0.0042(4) -0.0026(4) -0.0013(4)
C1 0.0192(6) 0.0206(7) 0.0171(6) -0.0028(5) -0.0031(5) 0.0001(5)
C2 0.0302(7) 0.0250(7) 0.0145(6) -0.0036(5) -0.0057(5) 0.0002(6)
C3 0.0282(7) 0.0263(7) 0.0222(7) -0.0049(6) -0.0137(6) -0.0019(6)
C4 0.0197(6) 0.0202(7) 0.0234(7) -0.0038(5) -0.0088(5) -0.0019(5)
C5 0.0153(6) 0.0149(6) 0.0192(6) -0.0031(5) -0.0055(5) -0.0001(5)
C6 0.0157(6) 0.0146(6) 0.0200(6) -0.0042(5) -0.0044(5) -0.0018(5)
C7 0.0166(6) 0.0256(7) 0.0261(7) -0.0050(6) -0.0044(5) -0.0034(5)
C8 0.0171(6) 0.0316(8) 0.0273(8) -0.0064(6) 0.0026(5) -0.0037(6)
C9 0.0258(7) 0.0256(7) 0.0181(7) -0.0054(6) 0.0013(5) -0.0046(6)
C10 0.0214(6) 0.0179(6) 0.0166(6) -0.0038(5) -0.0037(5) -0.0031(5)
Si1 0.01698(17) 0.01505(17) 0.01847(18) -0.00210(14) -0.00625(13) -0.00046(13)
C11 0.0224(7) 0.0225(7) 0.0214(7) 0.0004(5) -0.0078(5) -0.0023(5)
C12 0.0204(7) 0.0216(7) 0.0295(8) -0.0022(6) -0.0061(6) 0.0030(5)
C13 0.0313(8) 0.0190(7) 0.0299(8) -0.0057(6) -0.0079(6) -0.0027(6)
Si2 0.01594(16) 0.01940(18) 0.01313(16) -0.00257(13) -0.00522(13) -0.00194(13)
C21 0.0249(7) 0.0289(7) 0.0171(7) -0.0057(6) -0.0028(5) -0.0059(6)
C22 0.0195(7) 0.0361(8) 0.0207(7) -0.0056(6) -0.0064(5) -0.0060(6)
C23 0.0313(8) 0.0247(7) 0.0189(7) -0.0018(6) -0.0108(6) 0.0039(6)
Si3 0.01894(17) 0.01524(17) 0.02121(18) -0.00483(14) -0.00202(14) -0.00302(13)
C31 0.0329(8) 0.0247(8) 0.0480(10) -0.0096(7) -0.0190(7) -0.0054(6)
C32 0.0377(9) 0.0205(7) 0.0421(9) -0.0058(7) 0.0144(7) -0.0083(6)
C33 0.0295(7) 0.0172(7) 0.0249(7) -0.0064(5) -0.0045(6) -0.0019(5)
Si4 0.01517(16) 0.01727(17) 0.01683(17) -0.00486(14) -0.00179(13) -0.00137(13)
C41 0.0282(7) 0.0285(8) 0.0215(7) -0.0088(6) 0.0000(6) -0.0023(6)
C42 0.0213(7) 0.0218(7) 0.0248(7) -0.0055(6) 0.0020(5) -0.0046(5)
C43 0.0189(7) 0.0266(7) 0.0333(8) -0.0052(6) -0.0070(6) -0.0009(6)
K1 0.01836(19) 0.0197(2) 0.0196(2) 0.00009(16) -0.00217(15) 0.00171(15)
O1C 0.0185(5) 0.0251(5) 0.0330(6) -0.0023(4) -0.0040(4) -0.0065(4)
C2C 0.0319(8) 0.0246(7) 0.0296(8) -0.0057(6) -0.0044(6) -0.0134(6)
C3C 0.0354(8) 0.0197(7) 0.0332(8) -0.0085(6) -0.0083(6) -0.0063(6)
O4C 0.0264(5) 0.0179(5) 0.0306(5) -0.0077(4) -0.0098(4) 0.0007(4)
C5C 0.0338(8) 0.0236(8) 0.0398(9) -0.0111(7) -0.0148(7) 0.0111(6)
C6C 0.0275(7) 0.0262(8) 0.0325(8) -0.0053(6) -0.0129(6) 0.0089(6)
O7C 0.0221(5) 0.0282(5) 0.0264(5) -0.0043(4) -0.0093(4) 0.0010(4)
C8C 0.0165(6) 0.0389(9) 0.0352(8) -0.0065(7) -0.0111(6) -0.0010(6)
C9C 0.0162(7) 0.0391(9) 0.0386(9) -0.0063(7) -0.0054(6) -0.0085(6)
K2 0.01837(19) 0.01534(19) 0.0361(2) -0.00081(17) -0.01145(17) -0.00230(15)
O1K 0.0190(5) 0.0260(5) 0.0240(5) -0.0004(4) -0.0066(4) 0.0003(4)
C2K 0.0240(7) 0.0240(7) 0.0252(7) 0.0011(6) -0.0107(6) 0.0005(6)
C3K 0.0256(7) 0.0199(7) 0.0248(7) 0.0022(6) -0.0089(6) 0.0005(5)
O4K 0.0219(5) 0.0182(5) 0.0216(5) -0.0001(4) -0.0035(4) -0.0010(4)
C5K 0.0265(7) 0.0264(8) 0.0234(7) 0.0016(6) 0.0027(6) -0.0028(6)
C6K 0.0263(7) 0.0260(7) 0.0208(7) -0.0048(6) 0.0025(6) -0.0003(6)
O7K 0.0230(5) 0.0194(5) 0.0226(5) -0.0050(4) -0.0019(4) 0.0035(4)
C8K 0.0239(7) 0.0239(7) 0.0323(8) -0.0054(6) 0.0001(6) 0.0062(6)
C9K 0.0178(7) 0.0297(8) 0.0351(8) -0.0024(6) -0.0043(6) 0.0033(6)
O1S 0.050(4) 0.096(6) 0.062(4) -0.038(4) -0.023(3) 0.006(4)
C2S 0.059(5) 0.102(8) 0.063(5) -0.052(5) -0.013(4) -0.002(5)
C3S 0.047(6) 0.043(5) 0.046(5) -0.039(4) -0.001(4) 0.006(4)
C4S 0.047(6) 0.060(7) 0.067(7) -0.030(6) -0.015(5) 0.003(4)
C5S 0.036(4) 0.059(7) 0.058(6) -0.027(5) -0.001(4) 0.012(4)
O1SA 0.059(2) 0.0499(18) 0.0356(11) -0.0090(11) -0.0083(13) -0.0216(14)
C2SA 0.053(2) 0.051(2) 0.0423(16) -0.0157(15) -0.0102(15) -0.0205(16)
C3SA 0.057(3) 0.062(4) 0.057(3) 0.002(2) -0.017(2) -0.028(3)
C4SA 0.038(2) 0.046(2) 0.0366(19) -0.0204(17) -0.0088(16) 0.0022(16)
C5SA 0.0297(18) 0.041(3) 0.046(3) -0.0215(19) -0.0065(17) -0.0031(19)
O1S' 0.030(3) 0.040(4) 0.076(7) -0.031(4) -0.005(3) -0.002(2)
C2S' 0.028(4) 0.040(4) 0.041(4) -0.015(3) -0.009(3) 0.004(3)
C3S' 0.063(5) 0.055(5) 0.063(10) -0.012(5) -0.010(5) -0.027(4)
C4S' 0.063(4) 0.043(4) 0.068(7) -0.021(4) 0.011(4) -0.017(3)
C5S' 0.044(4) 0.037(4) 0.098(10) -0.031(5) -0.033(4) 0.010(3)
O1SB 0.048(2) 0.0330(18) 0.063(3) -0.021(2) -0.0033(19) -0.0092(13)
C2SB 0.049(3) 0.070(4) 0.099(6) -0.034(3) 0.010(3) -0.014(3)
C3SB 0.053(3) 0.059(3) 0.043(3) -0.009(2) 0.000(2) -0.026(2)
C4SB 0.064(3) 0.042(3) 0.072(4) -0.027(3) 0.001(3) -0.0127(19)
C5SB 0.055(3) 0.038(2) 0.056(3) -0.019(2) 0.003(2) -0.003(2)

loop_
_atom_type_symbol
_atom_type_description
_atom_type_scat_dispersion_real
_atom_type_scat_dispersion_imag
_atom_type_scat_source
C C 0.0033 0.0016 'International Tables Vol C Tables 4.2.6.8 and 6.1.1.4'
H H 0.0000 0.0000 'International Tables Vol C Tables 4.2.6.8 and 6.1.1.4'
Fe Fe 0.3463 0.8444 'International Tables Vol C Tables 4.2.6.8 and 6.1.1.4'
K K 0.2009 0.2494 'International Tables Vol C Tables 4.2.6.8 and 6.1.1.4'
N N 0.0061 0.0033 'International Tables Vol C Tables 4.2.6.8 and 6.1.1.4'
O O 0.0106 0.0060 'International Tables Vol C Tables 4.2.6.8 and 6.1.1.4'
Si Si 0.0817 0.0704 'International Tables Vol C Tables 4.2.6.8 and 6.1.1.4'

loop_
_geom_angle_atom_site_label_1
_geom_angle_atom_site_label_2
_geom_angle_atom_site_label_3
_geom_angle
_geom_angle_site_symmetry_1
_geom_angle_site_symmetry_3
N2 Fe1 N1 77.17(4) . .
N3 Fe1 N1 121.35(4) . .
N3 Fe1 N2 101.51(4) . .
N4 Fe1 N1 100.44(4) . .
N4 Fe1 N2 120.77(4) . .
N4 Fe1 N3 126.28(4) . .
C1 N1 Fe1 125.32(9) . .
C1 N1 C5 117.43(11) . .
C5 N1 Fe1 116.16(8) . .
C6 N2 Fe1 116.53(8) . .
C10 N2 Fe1 125.43(8) . .
C10 N2 C6 117.65(11) . .
Si1 N3 Fe1 115.52(5) . .
Si2 N3 Fe1 117.68(6) . .
Si2 N3 Si1 125.47(6) . .
Si3 N4 Fe1 116.90(6) . .
Si4 N4 Fe1 118.44(6) . .
Si4 N4 Si3 122.39(6) . .
N1 C1 H1 117.8 . .
N1 C1 C2 124.46(12) . .
C2 C1 H1 117.8 . .
C1 C2 H2 120.8 . .
C1 C2 C3 118.31(13) . .
C3 C2 H2 120.8 . .
C2 C3 H3 120.6 . .
C4 C3 C2 118.90(12) . .
C4 C3 H3 120.6 . .
C3 C4 H4 119.7 . .
C3 C4 C5 120.62(12) . .
C5 C4 H4 119.7 . .
N1 C5 C4 120.26(12) . .
N1 C5 C6 114.89(11) . .
C4 C5 C6 124.82(12) . .
N2 C6 C5 114.73(11) . .
N2 C6 C7 120.42(12) . .
C7 C6 C5 124.82(12) . .
C6 C7 H7 119.8 . .
C8 C7 C6 120.38(13) . .
C8 C7 H7 119.8 . .
C7 C8 H8 120.5 . .
C7 C8 C9 118.91(13) . .
C9 C8 H8 120.5 . .
C8 C9 H9 120.8 . .
C10 C9 C8 118.46(13) . .
C10 C9 H9 120.8 . .
N2 C10 C9 124.18(12) . .
N2 C10 H10 117.9 . .
C9 C10 H10 117.9 . .
N3 Si1 C11 111.72(6) . .
N3 Si1 C12 112.88(6) . .
N3 Si1 C13 114.60(6) . .
C11 Si1 C13 106.24(7) . .
C12 Si1 C11 106.38(6) . .
C12 Si1 C13 104.35(7) . .
Si1 C11 H11A 109.5 . .
Si1 C11 H11B 109.5 . .
Si1 C11 H11C 109.5 . .
H11A C11 H11B 109.5 . .
H11A C11 H11C 109.5 . .
H11B C11 H11C 109.5 . .
Si1 C12 H12A 109.5 . .
Si1 C12 H12B 109.5 . .
Si1 C12 H12C 109.5 . .
H12A C12 H12B 109.5 . .
H12A C12 H12C 109.5 . .
H12B C12 H12C 109.5 . .
Si1 C13 H13A 109.5 . .
Si1 C13 H13B 109.5 . .
Si1 C13 H13C 109.5 . .
H13A C13 H13B 109.5 . .
H13A C13 H13C 109.5 . .
H13B C13 H13C 109.5 . .
N3 Si2 C21 113.41(6) . .
N3 Si2 C22 113.75(6) . .
N3 Si2 C23 112.03(6) . .
C21 Si2 C22 106.66(6) . .
C23 Si2 C21 105.33(7) . .
C23 Si2 C22 104.93(7) . .
Si2 C21 H21A 109.5 . .
Si2 C21 H21B 109.5 . .
Si2 C21 H21C 109.5 . .
H21A C21 H21B 109.5 . .
H21A C21 H21C 109.5 . .
H21B C21 H21C 109.5 . .
Si2 C22 H22A 109.5 . .
Si2 C22 H22B 109.5 . .
Si2 C22 H22C 109.5 . .
H22A C22 H22B 109.5 . .
H22A C22 H22C 109.5 . .
H22B C22 H22C 109.5 . .
Si2 C23 H23A 109.5 . .
Si2 C23 H23B 109.5 . .
Si2 C23 H23C 109.5 . .
H23A C23 H23B 109.5 . .
H23A C23 H23C 109.5 . .
H23B C23 H23C 109.5 . .
N4 Si3 C31 113.76(6) . .
N4 Si3 C32 113.25(6) . .
N4 Si3 C33 113.20(6) . .
C31 Si3 C33 104.84(7) . .
C32 Si3 C31 106.63(8) . .
C32 Si3 C33 104.31(7) . .
Si3 C31 H31A 109.5 . .
Si3 C31 H31B 109.5 . .
Si3 C31 H31C 109.5 . .
H31A C31 H31B 109.5 . .
H31A C31 H31C 109.5 . .
H31B C31 H31C 109.5 . .
Si3 C32 H32A 109.5 . .
Si3 C32 H32B 109.5 . .
Si3 C32 H32C 109.5 . .
H32A C32 H32B 109.5 . .
H32A C32 H32C 109.5 . .
H32B C32 H32C 109.5 . .
Si3 C33 H33A 109.5 . .
Si3 C33 H33B 109.5 . .
Si3 C33 H33C 109.5 . .
H33A C33 H33B 109.5 . .
H33A C33 H33C 109.5 . .
H33B C33 H33C 109.5 . .
N4 Si4 C41 113.11(6) . .
N4 Si4 C42 112.28(6) . .
N4 Si4 C43 113.71(6) . .
C41 Si4 C43 106.10(7) . .
C42 Si4 C41 104.76(7) . .
C42 Si4 C43 106.16(6) . .
Si4 C41 H41A 109.5 . .
Si4 C41 H41B 109.5 . .
Si4 C41 H41C 109.5 . .
H41A C41 H41B 109.5 . .
H41A C41 H41C 109.5 . .
H41B C41 H41C 109.5 . .
Si4 C42 H42A 109.5 . .
Si4 C42 H42B 109.5 . .
Si4 C42 H42C 109.5 . .
H42A C42 H42B 109.5 . .
H42A C42 H42C 109.5 . .
H42B C42 H42C 109.5 . .
Si4 C43 H43A 109.5 . .
Si4 C43 H43B 109.5 . .
Si4 C43 H43C 109.5 . .
H43A C43 H43B 109.5 . .
H43A C43 H43C 109.5 . .
H43B C43 H43C 109.5 . .
O1K K1 O1K 180.0 . 2_556
O4K K1 O1K 60.80(3) . .
O4K K1 O1K 119.20(3) 2_556 .
O4K K1 O1K 119.20(3) . 2_556
O4K K1 O1K 60.80(3) 2_556 2_556
O4K K1 O4K 180.0 . 2_556
O4K K1 O7K 118.46(3) . 2_556
O4K K1 O7K 61.54(3) . .
O4K K1 O7K 61.54(3) 2_556 2_556
O4K K1 O7K 118.46(3) 2_556 .
O4K K1 O1SB 93.48(17) . .
O4K K1 O1SB 93.48(17) 2_556 2_556
O4K K1 O1SB 86.52(17) 2_556 .
O4K K1 O1SB 86.52(17) . 2_556
O7K K1 O1K 59.19(3) . 2_556
O7K K1 O1K 120.81(3) 2_556 2_556
O7K K1 O1K 59.20(3) 2_556 .
O7K K1 O1K 120.81(3) . .
O7K K1 O7K 180.00(4) 2_556 .
O1S' K1 O1K 94.2(3) 2_556 .
O1S' K1 O1K 85.8(3) . .
O1S' K1 O1K 85.8(3) 2_556 2_556
O1S' K1 O1K 94.2(3) . 2_556
O1S' K1 O4K 95.3(3) 2_556 .
O1S' K1 O4K 84.7(3) . .
O1S' K1 O4K 95.3(3) . 2_556
O1S' K1 O4K 84.7(3) 2_556 2_556
O1S' K1 O7K 76.8(3) 2_556 2_556
O1S' K1 O7K 103.2(3) 2_556 .
O1S' K1 O7K 76.8(3) . .
O1S' K1 O7K 103.2(3) . 2_556
O1S' K1 O1S' 180.0 2_556 .
O1SB K1 O1K 90.74(16) 2_556 2_556
O1SB K1 O1K 89.26(16) 2_556 .
O1SB K1 O1K 89.26(16) . 2_556
O1SB K1 O1K 90.74(16) . .
O1SB K1 O7K 80.40(17) . .
O1SB K1 O7K 99.59(17) . 2_556
O1SB K1 O7K 80.41(17) 2_556 2_556
O1SB K1 O7K 99.59(17) 2_556 .
O1SB K1 O1SB 180.0 . 2_556
C2C O1C K2 113.80(8) . .
C9C O1C C2C 112.84(11) 2_575 .
C9C O1C K2 116.66(8) 2_575 .
O1C C2C H2CA 110.1 . .
O1C C2C H2CB 110.1 . .
O1C C2C C3C 108.08(12) . .
H2CA C2C H2CB 108.4 . .
C3C C2C H2CA 110.1 . .
C3C C2C H2CB 110.1 . .
C2C C3C H3CA 110.1 . .
C2C C3C H3CB 110.1 . .
H3CA C3C H3CB 108.4 . .
O4C C3C C2C 108.21(12) . .
O4C C3C H3CA 110.1 . .
O4C C3C H3CB 110.1 . .
C3C O4C C5C 112.19(11) . .
C3C O4C K2 114.68(8) . .
C5C O4C K2 116.30(8) . .
O4C C5C H5CA 110.0 . .
O4C C5C H5CB 110.0 . .
O4C C5C C6C 108.27(12) . .
H5CA C5C H5CB 108.4 . .
C6C C5C H5CA 110.0 . .
C6C C5C H5CB 110.0 . .
C5C C6C H6CA 110.0 . .
C5C C6C H6CB 110.0 . .
H6CA C6C H6CB 108.3 . .
O7C C6C C5C 108.66(12) . .
O7C C6C H6CA 110.0 . .
O7C C6C H6CB 110.0 . .
C6C O7C K2 109.65(8) . .
C8C O7C C6C 111.83(11) . .
C8C O7C K2 113.49(8) . .
O7C C8C H8CA 110.0 . .
O7C C8C H8CB 110.0 . .
O7C C8C C9C 108.52(12) . .
H8CA C8C H8CB 108.4 . .
C9C C8C H8CA 110.0 . .
C9C C8C H8CB 110.0 . .
O1C C9C C8C 108.10(12) 2_575 .
O1C C9C H9CA 110.1 2_575 .
O1C C9C H9CB 110.1 2_575 .
C8C C9C H9CA 110.1 . .
C8C C9C H9CB 110.1 . .
H9CA C9C H9CB 108.4 . .
O1C K2 O1C 180.00(4) . 2_575
O1C K2 O7C 59.46(3) 2_575 .
O1C K2 O7C 120.54(3) . .
O1C K2 O7C 59.46(3) . 2_575
O1C K2 O7C 120.54(3) 2_575 2_575
O1C K2 C2S 104.51(15) 2_575 .
O1C K2 C2S 75.49(16) . .
O1C K2 C2S 104.51(15) . 2_575
O1C K2 C2S 75.49(15) 2_575 2_575
O4C K2 O1C 60.87(3) . .
O4C K2 O1C 119.13(3) 2_575 .
O4C K2 O1C 60.87(3) 2_575 2_575
O4C K2 O1C 119.13(3) . 2_575
O4C K2 O4C 180.0 . 2_575
O4C K2 O7C 61.01(3) 2_575 2_575
O4C K2 O7C 118.99(3) . 2_575
O4C K2 O7C 61.01(3) . .
O4C K2 O7C 118.99(3) 2_575 .
O4C K2 C2S 75.4(3) 2_575 2_575
O4C K2 C2S 104.6(3) . 2_575
O4C K2 C2S 104.6(3) 2_575 .
O4C K2 C2S 75.4(3) . .
O7C K2 O7C 180.0 2_575 .
O7C K2 C2S 101.1(3) 2_575 2_575
O7C K2 C2S 78.9(3) 2_575 .
O7C K2 C2S 78.9(3) . 2_575
O7C K2 C2S 101.1(3) . .
O1S K2 O1C 83.5(2) 2_575 .
O1S K2 O1C 96.5(2) 2_575 2_575
O1S K2 O1C 96.5(2) . .
O1S K2 O1C 83.5(2) . 2_575
O1S K2 O4C 87.7(3) 2_575 2_575
O1S K2 O4C 87.7(3) . .
O1S K2 O4C 92.3(3) 2_575 .
O1S K2 O4C 92.3(3) . 2_575
O1S K2 O7C 92.8(3) . .
O1S K2 O7C 92.8(3) 2_575 2_575
O1S K2 O7C 87.2(3) . 2_575
O1S K2 O7C 87.2(3) 2_575 .
O1S K2 O1S 180.0 2_575 .
O1S K2 C2S 21.1(2) . .
O1S K2 C2S 158.9(2) . 2_575
O1S K2 C2S 158.9(2) 2_575 .
O1S K2 C2S 21.1(2) 2_575 2_575
C2S K2 C2S 180.0 . 2_575
O1SA K2 O1C 82.06(7) . 2_575
O1SA K2 O1C 97.95(7) 2_575 2_575
O1SA K2 O1C 97.94(7) . .
O1SA K2 O1C 82.05(7) 2_575 .
O1SA K2 O4C 77.56(9) . .
O1SA K2 O4C 102.44(9) . 2_575
O1SA K2 O4C 77.56(9) 2_575 2_575
O1SA K2 O4C 102.44(9) 2_575 .
O1SA K2 O7C 98.94(12) . 2_575
O1SA K2 O7C 81.06(12) . .
O1SA K2 O7C 81.06(12) 2_575 2_575
O1SA K2 O7C 98.94(12) 2_575 .
O1SA K2 O1SA 180.0 . 2_575
C2K O1K K1 113.71(8) . .
C9K O1K K1 116.36(8) 2_556 .
C9K O1K C2K 111.96(10) 2_556 .
O1K C2K H2KA 110.0 . .
O1K C2K H2KB 110.0 . .
O1K C2K C3K 108.37(11) . .
H2KA C2K H2KB 108.4 . .
C3K C2K H2KA 110.0 . .
C3K C2K H2KB 110.0 . .
C2K C3K H3KA 110.0 . .
C2K C3K H3KB 110.0 . .
H3KA C3K H3KB 108.4 . .
O4K C3K C2K 108.55(11) . .
O4K C3K H3KA 110.0 . .
O4K C3K H3KB 110.0 . .
C3K O4K K1 114.12(8) . .
C5K O4K K1 113.80(8) . .
C5K O4K C3K 111.55(10) . .
O4K C5K H5KA 109.9 . .
O4K C5K H5KB 109.9 . .
O4K C5K C6K 108.96(11) . .
H5KA C5K H5KB 108.3 . .
C6K C5K H5KA 109.9 . .
C6K C5K H5KB 109.9 . .
C5K C6K H6KA 109.8 . .
C5K C6K H6KB 109.8 . .
H6KA C6K H6KB 108.3 . .
O7K C6K C5K 109.16(11) . .
O7K C6K H6KA 109.8 . .
O7K C6K H6KB 109.8 . .
C6K O7K K1 112.06(8) . .
C6K O7K C8K 111.72(10) . .
C8K O7K K1 116.34(8) . .
O7K C8K H8KA 110.0 . .
O7K C8K H8KB 110.0 . .
O7K C8K C9K 108.40(12) . .
H8KA C8K H8KB 108.4 . .
C9K C8K H8KA 110.0 . .
C9K C8K H8KB 110.0 . .
O1K C9K C8K 108.07(12) 2_556 .
O1K C9K H9KA 110.1 2_556 .
O1K C9K H9KB 110.1 2_556 .
C8K C9K H9KA 110.1 . .
C8K C9K H9KB 110.1 . .
H9KA C9K H9KB 108.4 . .
C2S O1S K2 114.6(6) . .
C5S O1S K2 127.3(9) . .
C5S O1S C2S 115.9(10) . .
K2 C2S H2SE 76.7 . .
K2 C2S H2SF 96.9 . .
O1S C2S K2 44.2(5) . .
O1S C2S H2SE 110.6 . .
O1S C2S H2SF 110.6 . .
O1S C2S C3S 105.6(8) . .
H2SE C2S H2SF 108.8 . .
C3S C2S K2 146.2(7) . .
C3S C2S H2SE 110.6 . .
C3S C2S H2SF 110.6 . .
C2S C3S H3SE 111.5 . .
C2S C3S H3SF 111.5 . .
H3SE C3S H3SF 109.4 . .
C4S C3S C2S 101.1(9) . .
C4S C3S H3SE 111.5 . .
C4S C3S H3SF 111.5 . .
C3S C4S H4SE 110.1 . .
C3S C4S H4SF 110.1 . .
H4SE C4S H4SF 108.4 . .
C5S C4S C3S 107.9(12) . .
C5S C4S H4SE 110.1 . .
C5S C4S H4SF 110.1 . .
O1S C5S C4S 103.5(11) . .
O1S C5S H5SE 111.1 . .
O1S C5S H5SF 111.1 . .
C4S C5S H5SE 111.1 . .
C4S C5S H5SF 111.1 . .
H5SE C5S H5SF 109.0 . .
C2SA O1SA K2 113.5(2) . .
C5SA O1SA K2 137.0(3) . .
C5SA O1SA C2SA 107.8(3) . .
O1SA C2SA H2SG 110.3 . .
O1SA C2SA H2SH 110.3 . .
O1SA C2SA C3SA 107.2(3) . .
H2SG C2SA H2SH 108.5 . .
C3SA C2SA H2SG 110.3 . .
C3SA C2SA H2SH 110.3 . .
C2SA C3SA H3SG 111.3 . .
C2SA C3SA H3SH 111.3 . .
C2SA C3SA C4SA 102.1(4) . .
H3SG C3SA H3SH 109.2 . .
C4SA C3SA H3SG 111.3 . .
C4SA C3SA H3SH 111.3 . .
C3SA C4SA H4SG 111.4 . .
C3SA C4SA H4SH 111.4 . .
H4SG C4SA H4SH 109.3 . .
C5SA C4SA C3SA 101.7(4) . .
C5SA C4SA H4SG 111.4 . .
C5SA C4SA H4SH 111.4 . .
O1SA C5SA C4SA 107.6(4) . .
O1SA C5SA H5SG 110.2 . .
O1SA C5SA H5SH 110.2 . .
C4SA C5SA H5SG 110.2 . .
C4SA C5SA H5SH 110.2 . .
H5SG C5SA H5SH 108.5 . .
C2S' O1S' K1 127.4(8) . .
C5S' O1S' K1 120.2(8) . .
C5S' O1S' C2S' 107.5(9) . .
O1S' C2S' H2SA 110.9 . .
O1S' C2S' H2SB 110.9 . .
O1S' C2S' C3S' 104.3(9) . .
H2SA C2S' H2SB 108.9 . .
C3S' C2S' H2SA 110.9 . .
C3S' C2S' H2SB 110.9 . .
C2S' C3S' H3SA 110.7 . .
C2S' C3S' H3SB 110.7 . .
C2S' C3S' C4S' 105.3(9) . .
H3SA C3S' H3SB 108.8 . .
C4S' C3S' H3SA 110.7 . .
C4S' C3S' H3SB 110.7 . .
C3S' C4S' H4SA 110.9 . .
C3S' C4S' H4SB 110.9 . .
H4SA C4S' H4SB 108.9 . .
C5S' C4S' C3S' 104.5(9) . .
C5S' C4S' H4SA 110.9 . .
C5S' C4S' H4SB 110.9 . .
O1S' C5S' C4S' 112.2(10) . .
O1S' C5S' H5SA 109.2 . .
O1S' C5S' H5SB 109.2 . .
C4S' C5S' H5SA 109.2 . .
C4S' C5S' H5SB 109.2 . .
H5SA C5S' H5SB 107.9 . .
C2SB O1SB K1 128.9(6) . .
C5SB O1SB K1 118.9(5) . .
C5SB O1SB C2SB 110.6(6) . .
O1SB C2SB H2SC 110.4 . .
O1SB C2SB H2SD 110.4 . .
O1SB C2SB C3SB 106.8(6) . .
H2SC C2SB H2SD 108.6 . .
C3SB C2SB H2SC 110.4 . .
C3SB C2SB H2SD 110.4 . .
C2SB C3SB H3SC 111.1 . .
C2SB C3SB H3SD 111.1 . .
C2SB C3SB C4SB 103.2(6) . .
H3SC C3SB H3SD 109.1 . .
C4SB C3SB H3SC 111.1 . .
C4SB C3SB H3SD 111.1 . .
C3SB C4SB H4SC 110.7 . .
C3SB C4SB H4SD 110.7 . .
H4SC C4SB H4SD 108.8 . .
C5SB C4SB C3SB 105.1(5) . .
C5SB C4SB H4SC 110.7 . .
C5SB C4SB H4SD 110.7 . .
O1SB C5SB C4SB 106.7(5) . .
O1SB C5SB H5SC 110.4 . .
O1SB C5SB H5SD 110.4 . .
C4SB C5SB H5SC 110.4 . .
C4SB C5SB H5SD 110.4 . .
H5SC C5SB H5SD 108.6 . .

loop_
_geom_bond_atom_site_label_1
_geom_bond_atom_site_label_2
_geom_bond_distance
_geom_bond_site_symmetry_2
Fe1 N1 2.0808(10) .
Fe1 N2 2.0763(11) .
Fe1 N3 2.0146(10) .
Fe1 N4 2.0109(11) .
N1 C1 1.3583(17) .
N1 C5 1.3843(16) .
N2 C6 1.3851(16) .
N2 C10 1.3529(16) .
N3 Si1 1.7032(11) .
N3 Si2 1.6976(10) .
N4 Si3 1.7046(11) .
N4 Si4 1.7013(11) .
C1 H1 0.9500 .
C1 C2 1.3693(18) .
C2 H2 0.9500 .
C2 C3 1.415(2) .
C3 H3 0.9500 .
C3 C4 1.367(2) .
C4 H4 0.9500 .
C4 C5 1.4178(17) .
C5 C6 1.4252(18) .
C6 C7 1.4135(18) .
C7 H7 0.9500 .
C7 C8 1.365(2) .
C8 H8 0.9500 .
C8 C9 1.417(2) .
C9 H9 0.9500 .
C9 C10 1.3674(19) .
C10 H10 0.9500 .
Si1 C11 1.8809(14) .
Si1 C12 1.8792(14) .
Si1 C13 1.8925(14) .
C11 H11A 0.9800 .
C11 H11B 0.9800 .
C11 H11C 0.9800 .
C12 H12A 0.9800 .
C12 H12B 0.9800 .
C12 H12C 0.9800 .
C13 H13A 0.9800 .
C13 H13B 0.9800 .
C13 H13C 0.9800 .
Si2 C21 1.8849(14) .
Si2 C22 1.8890(14) .
Si2 C23 1.8753(14) .
C21 H21A 0.9800 .
C21 H21B 0.9800 .
C21 H21C 0.9800 .
C22 H22A 0.9800 .
C22 H22B 0.9800 .
C22 H22C 0.9800 .
C23 H23A 0.9800 .
C23 H23B 0.9800 .
C23 H23C 0.9800 .
Si3 C31 1.8851(15) .
Si3 C32 1.8753(15) .
Si3 C33 1.8880(14) .
C31 H31A 0.9800 .
C31 H31B 0.9800 .
C31 H31C 0.9800 .
C32 H32A 0.9800 .
C32 H32B 0.9800 .
C32 H32C 0.9800 .
C33 H33A 0.9800 .
C33 H33B 0.9800 .
C33 H33C 0.9800 .
Si4 C41 1.8865(14) .
Si4 C42 1.8792(14) .
Si4 C43 1.8879(14) .
C41 H41A 0.9800 .
C41 H41B 0.9800 .
C41 H41C 0.9800 .
C42 H42A 0.9800 .
C42 H42B 0.9800 .
C42 H42C 0.9800 .
C43 H43A 0.9800 .
C43 H43B 0.9800 .
C43 H43C 0.9800 .
K1 O1K 2.8186(9) 2_556
K1 O1K 2.8186(9) .
K1 O4K 2.7721(9) 2_556
K1 O4K 2.7720(9) .
K1 O7K 2.8070(9) 2_556
K1 O7K 2.8070(9) .
K1 O1S' 2.696(12) 2_556
K1 O1S' 2.697(12) .
K1 O1SB 2.773(7) 2_556
K1 O1SB 2.773(7) .
O1C C2C 1.4239(17) .
O1C C9C 1.4214(17) 2_575
O1C K2 2.8002(9) .
C2C H2CA 0.9900 .
C2C H2CB 0.9900 .
C2C C3C 1.499(2) .
C3C H3CA 0.9900 .
C3C H3CB 0.9900 .
C3C O4C 1.4225(17) .
O4C C5C 1.4251(17) .
O4C K2 2.7466(9) .
C5C H5CA 0.9900 .
C5C H5CB 0.9900 .
C5C C6C 1.497(2) .
C6C H6CA 0.9900 .
C6C H6CB 0.9900 .
C6C O7C 1.4285(18) .
O7C C8C 1.4201(17) .
O7C K2 2.8597(9) .
C8C H8CA 0.9900 .
C8C H8CB 0.9900 .
C8C C9C 1.498(2) .
C9C O1C 1.4214(17) 2_575
C9C H9CA 0.9900 .
C9C H9CB 0.9900 .
K2 O1C 2.8002(9) 2_575
K2 O4C 2.7466(9) 2_575
K2 O7C 2.8596(10) 2_575
K2 O1S 2.708(9) 2_575
K2 O1S 2.708(9) .
K2 C2S 3.529(10) 2_575
K2 C2S 3.529(10) .
K2 O1SA 2.742(3) .
K2 O1SA 2.742(3) 2_575
O1K C2K 1.4241(17) .
O1K C9K 1.4215(17) 2_556
C2K H2KA 0.9900 .
C2K H2KB 0.9900 .
C2K C3K 1.5003(19) .
C3K H3KA 0.9900 .
C3K H3KB 0.9900 .
C3K O4K 1.4261(16) .
O4K C5K 1.4200(16) .
C5K H5KA 0.9900 .
C5K H5KB 0.9900 .
C5K C6K 1.499(2) .
C6K H6KA 0.9900 .
C6K H6KB 0.9900 .
C6K O7K 1.4239(17) .
O7K C8K 1.4269(16) .
C8K H8KA 0.9900 .
C8K H8KB 0.9900 .
C8K C9K 1.496(2) .
C9K O1K 1.4215(17) 2_556
C9K H9KA 0.9900 .
C9K H9KB 0.9900 .
O1S C2S 1.400(11) .
O1S C5S 1.381(12) .
C2S H2SE 0.9900 .
C2S H2SF 0.9900 .
C2S C3S 1.544(13) .
C3S H3SE 0.9900 .
C3S H3SF 0.9900 .
C3S C4S 1.535(13) .
C4S H4SE 0.9900 .
C4S H4SF 0.9900 .
C4S C5S 1.473(13) .
C5S H5SE 0.9900 .
C5S H5SF 0.9900 .
O1SA C2SA 1.446(4) .
O1SA C5SA 1.432(5) .
C2SA H2SG 0.9900 .
C2SA H2SH 0.9900 .
C2SA C3SA 1.489(6) .
C3SA H3SG 0.9900 .
C3SA H3SH 0.9900 .
C3SA C4SA 1.524(6) .
C4SA H4SG 0.9900 .
C4SA H4SH 0.9900 .
C4SA C5SA 1.493(5) .
C5SA H5SG 0.9900 .
C5SA H5SH 0.9900 .
O1S' C2S' 1.454(10) .
O1S' C5S' 1.376(11) .
C2S' H2SA 0.9900 .
C2S' H2SB 0.9900 .
C2S' C3S' 1.522(12) .
C3S' H3SA 0.9900 .
C3S' H3SB 0.9900 .
C3S' C4S' 1.526(13) .
C4S' H4SA 0.9900 .
C4S' H4SB 0.9900 .
C4S' C5S' 1.403(11) .
C5S' H5SA 0.9900 .
C5S' H5SB 0.9900 .
O1SB C2SB 1.440(8) .
O1SB C5SB 1.419(7) .
C2SB H2SC 0.9900 .
C2SB H2SD 0.9900 .
C2SB C3SB 1.485(8) .
C3SB H3SC 0.9900 .
C3SB H3SD 0.9900 .
C3SB C4SB 1.525(8) .
C4SB H4SC 0.9900 .
C4SB H4SD 0.9900 .
C4SB C5SB 1.477(7) .
C5SB H5SC 0.9900 .
C5SB H5SD 0.9900 .

loop_
_geom_torsion_atom_site_label_1
_geom_torsion_atom_site_label_2
_geom_torsion_atom_site_label_3
_geom_torsion_atom_site_label_4
_geom_torsion
_geom_torsion_site_symmetry_1
_geom_torsion_site_symmetry_2
_geom_torsion_site_symmetry_3
_geom_torsion_site_symmetry_4
Fe1 N1 C1 C2 -168.96(10) . . . .
Fe1 N1 C5 C4 170.33(9) . . . .
Fe1 N1 C5 C6 -8.07(14) . . . .
Fe1 N2 C6 C5 -3.60(14) . . . .
Fe1 N2 C6 C7 174.31(9) . . . .
Fe1 N2 C10 C9 -173.52(10) . . . .
Fe1 N3 Si1 C11 62.66(8) . . . .
Fe1 N3 Si1 C12 -57.17(8) . . . .
Fe1 N3 Si1 C13 -176.45(6) . . . .
Fe1 N3 Si2 C21 112.73(7) . . . .
Fe1 N3 Si2 C22 -125.14(7) . . . .
Fe1 N3 Si2 C23 -6.35(9) . . . .
Fe1 N4 Si3 C31 -76.17(8) . . . .
Fe1 N4 Si3 C32 45.79(9) . . . .
Fe1 N4 Si3 C33 164.27(6) . . . .
Fe1 N4 Si4 C41 111.40(7) . . . .
Fe1 N4 Si4 C42 -6.92(9) . . . .
Fe1 N4 Si4 C43 -127.48(7) . . . .
N1 C1 C2 C3 0.2(2) . . . .
N1 C5 C6 N2 7.55(16) . . . .
N1 C5 C6 C7 -170.26(12) . . . .
N2 C6 C7 C8 -0.6(2) . . . .
C1 N1 C5 C4 1.57(18) . . . .
C1 N1 C5 C6 -176.83(11) . . . .
C1 C2 C3 C4 0.8(2) . . . .
C2 C3 C4 C5 -0.5(2) . . . .
C3 C4 C5 N1 -0.7(2) . . . .
C3 C4 C5 C6 177.57(13) . . . .
C4 C5 C6 N2 -170.76(12) . . . .
C4 C5 C6 C7 11.4(2) . . . .
C5 N1 C1 C2 -1.35(19) . . . .
C5 C6 C7 C8 177.12(13) . . . .
C6 N2 C10 C9 -0.96(19) . . . .
C6 C7 C8 C9 -0.1(2) . . . .
C7 C8 C9 C10 0.3(2) . . . .
C8 C9 C10 N2 0.3(2) . . . .
C10 N2 C6 C5 -176.83(11) . . . .
C10 N2 C6 C7 1.08(18) . . . .
Si1 N3 Si2 C21 -53.46(10) . . . .
Si1 N3 Si2 C22 68.66(9) . . . .
Si1 N3 Si2 C23 -172.55(8) . . . .
Si2 N3 Si1 C11 -130.88(8) . . . .
Si2 N3 Si1 C12 109.29(8) . . . .
Si2 N3 Si1 C13 -9.99(10) . . . .
Si3 N4 Si4 C41 -50.95(9) . . . .
Si3 N4 Si4 C42 -169.27(7) . . . .
Si3 N4 Si4 C43 70.17(9) . . . .
Si4 N4 Si3 C31 86.43(9) . . . .
Si4 N4 Si3 C32 -151.61(8) . . . .
Si4 N4 Si3 C33 -33.12(10) . . . .
K1 O1K C2K C3K -47.96(12) . . . .
K1 O4K C5K C6K 49.31(13) . . . .
K1 O7K C8K C9K -48.76(13) . . . .
K1 O1S' C2S' C3S' -177.6(13) . . . .
K1 O1S' C5S' C4S' -176.6(9) . . . .
K1 O1SB C2SB C3SB 154.9(7) . . . .
K1 O1SB C5SB C4SB -174.6(4) . . . .
O1C C2C C3C O4C 66.63(15) . . . .
C2C C3C O4C C5C 172.68(12) . . . .
C2C C3C O4C K2 -51.76(13) . . . .
C3C O4C C5C C6C -178.46(12) . . . .
O4C C5C C6C O7C -68.90(16) . . . .
C5C C6C O7C C8C -178.87(12) . . . .
C5C C6C O7C K2 54.34(13) . . . .
C6C O7C C8C C9C -175.78(12) . . . .
O7C C8C C9C O1C 66.08(16) . . . 2_575
C9C O1C C2C C3C 176.05(12) 2_575 . . .
K2 O1C C2C C3C -48.07(13) . . . .
K2 O4C C5C C6C 46.75(15) . . . .
K2 O7C C8C C9C -51.10(13) . . . .
K2 O1S C2S C3S 162.0(10) . . . .
K2 O1S C5S C4S -145.4(14) . . . .
K2 C2S C3S C4S 11(2) . . . .
K2 O1SA C2SA C3SA -156.3(5) . . . .
K2 O1SA C5SA C4SA 176.1(5) . . . .
O1K C2K C3K O4K 67.09(14) . . . .
C2K C3K O4K K1 -51.91(12) . . . .
C2K C3K O4K C5K 177.39(11) . . . .
C3K O4K C5K C6K -179.83(11) . . . .
O4K C5K C6K O7K -67.89(15) . . . .
C5K C6K O7K K1 50.19(12) . . . .
C5K C6K O7K C8K -177.22(11) . . . .
C6K O7K C8K C9K -179.17(11) . . . .
O7K C8K C9K O1K 63.39(15) . . . 2_556
C9K O1K C2K C3K 177.62(11) 2_556 . . .
O1S C2S C3S C4S -12.2(14) . . . .
C2S O1S C5S C4S 17.0(19) . . . .
C2S C3S C4S C5S 22.4(17) . . . .
C3S C4S C5S O1S -24.3(19) . . . .
C5S O1S C2S K2 -164.7(15) . . . .
C5S O1S C2S C3S -2.7(15) . . . .
O1SA C2SA C3SA C4SA -30.1(6) . . . .
C2SA O1SA C5SA C4SA 12.5(6) . . . .
C2SA C3SA C4SA C5SA 36.2(7) . . . .
C3SA C4SA C5SA O1SA -30.6(7) . . . .
C5SA O1SA C2SA C3SA 11.6(6) . . . .
O1S' C2S' C3S' C4S' 11.9(17) . . . .
C2S' O1S' C5S' C4S' 26.3(18) . . . .
C2S' C3S' C4S' C5S' 2.4(19) . . . .
C3S' C4S' C5S' O1S' -17.5(19) . . . .
C5S' O1S' C2S' C3S' -22.7(16) . . . .
O1SB C2SB C3SB C4SB 23.1(11) . . . .
C2SB O1SB C5SB C4SB -7.9(11) . . . .
C2SB C3SB C4SB C5SB -27.7(11) . . . .
C3SB C4SB C5SB O1SB 22.3(10) . . . .
C5SB O1SB C2SB C3SB -10.1(11) . . . .
